data_4032872
loop_
_publ_author_name
'Moussodia, Ralph-Olivier'
'Romero, Eug\'enie'
'Wenger, Emmanuel'
'Jamart-Gr\'egoire, Brigitte'
'Acherar, Samir'

_publ_section_title
;
 Self-Organization Ability of Chiral N(\a)-Substituted, N(\b)-Boc
 Protected \a-Hydrazinoacetamides in the Crystal and Solution States.
;
_journal_issue 19
_journal_name_full 'The Journal of organic chemistry'
_journal_page_first 9937
_journal_page_last 9945
_journal_paper_doi 10.1021/acs.joc.7b01004
_journal_volume 82
_journal_year 2017
_chemical_absolute_configuration syn
_chemical_formula_moiety 'C15 H23 N3 O3'
_chemical_formula_sum 'C15 H23 N3 O3'
_chemical_formula_weight 293.36
_chemical_name_systematic
;
 ?
;
_space_group_IT_number 19
_symmetry_cell_setting orthorhombic
_symmetry_space_group_name_Hall 'P 2ac 2ab'
_symmetry_space_group_name_H-M 'P 21 21 21'
_atom_sites_solution_hydrogens geom
_atom_sites_solution_primary direct
_atom_sites_solution_secondary difmap
_audit_creation_method SHELXL-97
_audit_update_record
;
2016-06-13 deposited with the CCDC.
2016-12-05 downloaded from the CCDC.
;
_cell_angle_alpha 90.00
_cell_angle_beta 90.00
_cell_angle_gamma 90.00
_cell_formula_units_Z 4
_cell_length_a 5.14336(16)
_cell_length_b 16.7956(5)
_cell_length_c 18.7002(6)
_cell_measurement_reflns_used 7675
_cell_measurement_temperature 110(2)
_cell_measurement_theta_max 76.3636
_cell_measurement_theta_min 3.5342
_cell_volume 1615.43(9)
_computing_structure_refinement 'SHELXL-97 (Sheldrick, 1997)'
_diffrn_ambient_temperature 110.0
_diffrn_detector_area_resol_mean 10.4508
_diffrn_measured_fraction_theta_full 0.997
_diffrn_measured_fraction_theta_max 0.997
_diffrn_measurement_device_type 'SuperNova, Dual, Cu at zero, Atlas'
_diffrn_measurement_method '\w scans'
_diffrn_orient_matrix_UB_11 -0.0521475000
_diffrn_orient_matrix_UB_12 -0.0143818000
_diffrn_orient_matrix_UB_13 0.0801626000
_diffrn_orient_matrix_UB_21 0.0644794000
_diffrn_orient_matrix_UB_22 -0.0889728000
_diffrn_orient_matrix_UB_23 -0.0096850000
_diffrn_orient_matrix_UB_31 0.2873965000
_diffrn_orient_matrix_UB_32 0.0172415000
_diffrn_orient_matrix_UB_33 0.0167200000
_diffrn_radiation_monochromator mirror
_diffrn_radiation_source 'SuperNova (Cu) X-ray Source'
_diffrn_radiation_type 'Cu K\a'
_diffrn_radiation_wavelength 1.5418
_diffrn_reflns_av_R_equivalents 0.0473
_diffrn_reflns_av_sigmaI/netI 0.0918
_diffrn_reflns_limit_h_max 6
_diffrn_reflns_limit_h_min -5
_diffrn_reflns_limit_k_max 21
_diffrn_reflns_limit_k_min -20
_diffrn_reflns_limit_l_max 22
_diffrn_reflns_limit_l_min -23
_diffrn_reflns_number 13322
_diffrn_reflns_theta_full 76.55
_diffrn_reflns_theta_max 76.3636
_diffrn_reflns_theta_min 3.5342
_exptl_absorpt_coefficient_mu 0.692
_exptl_absorpt_correction_T_max 0.946
_exptl_absorpt_correction_T_min 0.917
_exptl_absorpt_correction_type multi-scan
_exptl_absorpt_process_details
;
CrysAlisPro, Oxford Diffraction Ltd.,
Version 1.171.34.44 (release 25-10-2010 CrysAlis171 .NET)
(compiled Oct 25 2010,18:11:34)
Empirical absorption correction using spherical harmonics,
 implemented in SCALE3 ABSPACK scaling algorithm.
;
_exptl_crystal_colour colourless
_exptl_crystal_density_diffrn 1.206
_exptl_crystal_description prism
_exptl_crystal_F_000 632
_exptl_crystal_size_max 0.135
_exptl_crystal_size_mid 0.105
_exptl_crystal_size_min 0.080
_refine_diff_density_max 0.195
_refine_diff_density_min -0.151
_refine_diff_density_rms 0.037
_refine_ls_extinction_method none
_refine_ls_goodness_of_fit_ref 1.039
_refine_ls_hydrogen_treatment constr
_refine_ls_matrix_type full
_refine_ls_number_parameters 194
_refine_ls_number_reflns 3385
_refine_ls_number_restraints 0
_refine_ls_restrained_S_all 1.039
_refine_ls_R_factor_all 0.0393
_refine_ls_R_factor_gt 0.0352
_refine_ls_shift/su_max 0.000
_refine_ls_shift/su_mean 0.000
_refine_ls_structure_factor_coef Fsqd
_refine_ls_weighting_details 'calc w=1/[\s^2^(Fo^2^)+(0.0462P)^2^+0.2397P] where P=(Fo^2^+2Fc^2^)/3'
_refine_ls_weighting_scheme calc
_refine_ls_wR_factor_gt 0.0871
_refine_ls_wR_factor_ref 0.0905
_reflns_number_gt 3159
_reflns_number_total 3385
_reflns_threshold_expression >2sigma(I)
_cod_data_source_file jo7b01004_si_001.cif
_cod_data_source_block shelxl
_cod_depositor_comments 'Adding full bibliography for 4032872--4032874.cif.'
_cod_original_sg_symbol_Hall P2ac2ab
_cod_original_sg_symbol_H-M P212121
_cod_database_code 4032872
_cell_oxdiff_length_a 5.1503(3)
_cell_oxdiff_length_b 16.7887(7)
_cell_oxdiff_length_c 18.6829(8)
_cell_oxdiff_angle_alpha 89.978(3)
_cell_oxdiff_angle_beta 90.001(4)
_cell_oxdiff_angle_gamma 89.934(4)
_cell_oxdiff_volume 1615.44(13)
_cell_oxdiff_measurement_reflns_used 7675

loop_
_symmetry_equiv_pos_as_xyz
'x, y, z'
'-x+1/2, -y, z+1/2'
'x+1/2, -y+1/2, -z'
'-x, y+1/2, -z+1/2'

loop_
_atom_site_label
_atom_site_type_symbol
_atom_site_fract_x
_atom_site_fract_y
_atom_site_fract_z
_atom_site_U_iso_or_equiv
_atom_site_adp_type
_atom_site_occupancy
_atom_site_symmetry_multiplicity
_atom_site_calc_flag
_atom_site_refinement_flags
O3 O 0.8820(2) 0.70513(7) 0.93729(6) 0.0295(2) Uani 1 1 d .
O2 O 0.1091(2) 0.59266(6) 0.71119(6) 0.0265(2) Uani 1 1 d .
O1 O 0.40477(19) 0.52969(6) 0.63957(6) 0.0264(2) Uani 1 1 d .
N2 N 0.5365(2) 0.66229(7) 0.78058(6) 0.0205(2) Uani 1 1 d .
N3 N 0.4467(2) 0.71640(8) 0.92412(6) 0.0256(3) Uani 1 1 d .
H3A H 0.4317 0.7476 0.9617 0.031 Uiso 1 1 calc R
H3B H 0.3079 0.7033 0.8993 0.031 Uiso 1 1 calc R
N1 N 0.5494(2) 0.60588(7) 0.72499(6) 0.0211(2) Uani 1 1 d .
H1 H 0.7022 0.5886 0.7106 0.025 Uiso 1 1 calc R
C5 C 0.3320(3) 0.57789(8) 0.69341(7) 0.0203(3) Uani 1 1 d .
C6 C 0.6507(3) 0.73765(8) 0.75348(8) 0.0248(3) Uani 1 1 d .
H6A H 0.8258 0.7269 0.7337 0.030 Uiso 1 1 calc R
H6B H 0.6700 0.7757 0.7935 0.030 Uiso 1 1 calc R
C7 C 0.4827(3) 0.77418(8) 0.69629(8) 0.0260(3) Uani 1 1 d .
C15 C 0.6793(3) 0.68910(8) 0.90487(7) 0.0220(3) Uani 1 1 d .
C12 C 0.2818(3) 0.82536(9) 0.71473(10) 0.0324(3) Uani 1 1 d .
H12 H 0.2530 0.8381 0.7636 0.039 Uiso 1 1 calc R
C13 C 0.6906(3) 0.63188(9) 0.84165(7) 0.0247(3) Uani 1 1 d .
H13 H 0.8758 0.6256 0.8263 0.030 Uiso 1 1 calc R
C8 C 0.5245(3) 0.75685(10) 0.62410(9) 0.0327(3) Uani 1 1 d .
H8 H 0.6630 0.7226 0.6107 0.039 Uiso 1 1 calc R
C11 C 0.1228(4) 0.85810(10) 0.66257(12) 0.0418(4) Uani 1 1 d .
H11 H -0.0145 0.8930 0.6758 0.050 Uiso 1 1 calc R
C1 C 0.2095(3) 0.49002(9) 0.59455(8) 0.0263(3) Uani 1 1 d .
C2 C 0.0501(3) 0.55245(10) 0.55521(8) 0.0310(3) Uani 1 1 d .
H2A H 0.1670 0.5918 0.5336 0.046 Uiso 1 1 calc R
H2B H -0.0665 0.5791 0.5890 0.046 Uiso 1 1 calc R
H2C H -0.0528 0.5267 0.5177 0.046 Uiso 1 1 calc R
C4 C 0.0452(3) 0.43411(9) 0.63975(10) 0.0348(4) Uani 1 1 d .
H4A H -0.0763 0.4653 0.6688 0.052 Uiso 1 1 calc R
H4B H 0.1586 0.4028 0.6711 0.052 Uiso 1 1 calc R
H4C H -0.0525 0.3982 0.6084 0.052 Uiso 1 1 calc R
C14 C 0.5863(4) 0.55109(9) 0.86559(9) 0.0389(4) Uani 1 1 d .
H14A H 0.6145 0.5118 0.8276 0.058 Uiso 1 1 calc R
H14B H 0.3998 0.5555 0.8756 0.058 Uiso 1 1 calc R
H14C H 0.6776 0.5341 0.9090 0.058 Uiso 1 1 calc R
C3 C 0.3755(4) 0.44272(12) 0.54262(10) 0.0427(4) Uani 1 1 d .
H3C H 0.4876 0.4061 0.5693 0.064 Uiso 1 1 calc R
H3D H 0.4833 0.4793 0.5145 0.064 Uiso 1 1 calc R
H3E H 0.2627 0.4122 0.5104 0.064 Uiso 1 1 calc R
C10 C 0.1637(4) 0.84011(12) 0.59137(11) 0.0444(4) Uani 1 1 d .
H10 H 0.0542 0.8624 0.5557 0.053 Uiso 1 1 calc R
C9 C 0.3652(4) 0.78940(12) 0.57208(10) 0.0424(4) Uani 1 1 d .
H9 H 0.3937 0.7770 0.5231 0.051 Uiso 1 1 calc R

loop_
_atom_site_aniso_label
_atom_site_aniso_U_11
_atom_site_aniso_U_22
_atom_site_aniso_U_33
_atom_site_aniso_U_23
_atom_site_aniso_U_13
_atom_site_aniso_U_12
O3 0.0179(5) 0.0472(6) 0.0233(5) -0.0094(4) -0.0026(4) 0.0008(4)
O2 0.0151(5) 0.0372(5) 0.0272(5) -0.0091(4) 0.0014(4) -0.0001(4)
O1 0.0146(5) 0.0373(5) 0.0273(5) -0.0139(4) -0.0005(4) -0.0012(4)
N2 0.0189(5) 0.0262(5) 0.0163(5) -0.0047(4) -0.0009(4) 0.0004(4)
N3 0.0173(5) 0.0380(6) 0.0215(6) -0.0089(5) 0.0000(4) 0.0003(5)
N1 0.0145(5) 0.0296(5) 0.0194(5) -0.0072(4) 0.0010(4) 0.0002(4)
C5 0.0174(6) 0.0251(6) 0.0185(6) -0.0007(5) 0.0018(5) -0.0005(5)
C6 0.0218(7) 0.0293(6) 0.0232(6) -0.0036(5) -0.0006(5) -0.0046(6)
C7 0.0255(7) 0.0266(6) 0.0260(7) 0.0032(5) 0.0007(6) -0.0071(5)
C15 0.0184(6) 0.0312(6) 0.0165(6) -0.0005(5) -0.0002(5) 0.0010(5)
C12 0.0292(8) 0.0305(7) 0.0375(8) 0.0036(7) 0.0051(6) -0.0029(6)
C13 0.0220(7) 0.0334(7) 0.0187(6) -0.0052(6) -0.0024(5) 0.0065(6)
C8 0.0345(8) 0.0364(7) 0.0273(8) 0.0026(6) 0.0036(6) -0.0037(7)
C11 0.0284(9) 0.0338(7) 0.0631(12) 0.0141(8) 0.0003(8) -0.0015(7)
C1 0.0179(7) 0.0327(7) 0.0282(7) -0.0122(6) -0.0031(5) -0.0020(6)
C2 0.0277(8) 0.0405(8) 0.0248(7) -0.0029(6) -0.0031(6) -0.0031(6)
C4 0.0271(8) 0.0278(7) 0.0494(10) -0.0018(7) -0.0040(7) -0.0021(6)
C14 0.0622(12) 0.0300(7) 0.0244(7) 0.0011(6) -0.0082(8) 0.0070(8)
C3 0.0254(8) 0.0565(10) 0.0463(10) -0.0319(9) -0.0029(7) 0.0003(7)
C10 0.0407(10) 0.0445(9) 0.0479(10) 0.0215(8) -0.0133(8) -0.0100(8)
C9 0.0494(11) 0.0480(9) 0.0299(8) 0.0100(7) -0.0047(8) -0.0110(9)

loop_
_atom_type_symbol
_atom_type_description
_atom_type_scat_dispersion_real
_atom_type_scat_dispersion_imag
_atom_type_scat_source
C C 0.0181 0.0091 'International Tables Vol C Tables 4.2.6.8 and 6.1.1.4'
H H 0.0000 0.0000 'International Tables Vol C Tables 4.2.6.8 and 6.1.1.4'
N N 0.0311 0.0180 'International Tables Vol C Tables 4.2.6.8 and 6.1.1.4'
O O 0.0492 0.0322 'International Tables Vol C Tables 4.2.6.8 and 6.1.1.4'

loop_
_geom_angle_atom_site_label_1
_geom_angle_atom_site_label_2
_geom_angle_atom_site_label_3
_geom_angle
C5 O1 C1 120.76(11)
N1 N2 C13 108.17(10)
N1 N2 C6 107.63(10)
C13 N2 C6 110.20(11)
C15 N3 H3A 120.0
C15 N3 H3B 120.0
H3A N3 H3B 120.0
C5 N1 N2 121.22(11)
C5 N1 H1 119.4
N2 N1 H1 119.4
O2 C5 O1 126.02(13)
O2 C5 N1 126.10(12)
O1 C5 N1 107.87(12)
N2 C6 C7 111.26(12)
N2 C6 H6A 109.4
C7 C6 H6A 109.4
N2 C6 H6B 109.4
C7 C6 H6B 109.4
H6A C6 H6B 108.0
C12 C7 C8 118.93(15)
C12 C7 C6 120.23(14)
C8 C7 C6 120.84(14)
O3 C15 N3 123.41(12)
O3 C15 C13 119.04(13)
N3 C15 C13 117.48(13)
C11 C12 C7 120.67(17)
C11 C12 H12 119.7
C7 C12 H12 119.7
N2 C13 C15 111.10(11)
N2 C13 C14 110.15(13)
C15 C13 C14 108.63(12)
N2 C13 H13 109.0
C15 C13 H13 109.0
C14 C13 H13 109.0
C9 C8 C7 120.34(17)
C9 C8 H8 119.8
C7 C8 H8 119.8
C10 C11 C12 120.09(18)
C10 C11 H11 120.0
C12 C11 H11 120.0
O1 C1 C3 102.68(12)
O1 C1 C4 109.96(13)
C3 C1 C4 110.19(14)
O1 C1 C2 109.44(12)
C3 C1 C2 110.76(14)
C4 C1 C2 113.28(13)
C1 C2 H2A 109.5
C1 C2 H2B 109.5
H2A C2 H2B 109.5
C1 C2 H2C 109.5
H2A C2 H2C 109.5
H2B C2 H2C 109.5
C1 C4 H4A 109.5
C1 C4 H4B 109.5
H4A C4 H4B 109.5
C1 C4 H4C 109.5
H4A C4 H4C 109.5
H4B C4 H4C 109.5
C13 C14 H14A 109.5
C13 C14 H14B 109.5
H14A C14 H14B 109.5
C13 C14 H14C 109.5
H14A C14 H14C 109.5
H14B C14 H14C 109.5
C1 C3 H3C 109.5
C1 C3 H3D 109.5
H3C C3 H3D 109.5
C1 C3 H3E 109.5
H3C C3 H3E 109.5
H3D C3 H3E 109.5
C11 C10 C9 119.87(17)
C11 C10 H10 120.1
C9 C10 H10 120.1
C8 C9 C10 120.09(17)
C8 C9 H9 120.0
C10 C9 H9 120.0

loop_
_geom_bond_atom_site_label_1
_geom_bond_atom_site_label_2
_geom_bond_distance
O3 C15 1.2360(19)
O2 C5 1.2193(19)
O1 C5 1.3451(17)
O1 C1 1.4700(16)
N2 N1 1.4082(15)
N2 C13 1.4811(18)
N2 C6 1.4847(18)
N3 C15 1.3309(19)
N3 H3A 0.8800
N3 H3B 0.8800
N1 C5 1.3490(19)
N1 H1 0.8800
C6 C7 1.506(2)
C6 H6A 0.9900
C6 H6B 0.9900
C7 C12 1.387(2)
C7 C8 1.398(2)
C15 C13 1.5246(19)
C12 C11 1.387(3)
C12 H12 0.9500
C13 C14 1.526(2)
C13 H13 1.0000
C8 C9 1.384(3)
C8 H8 0.9500
C11 C10 1.381(3)
C11 H11 0.9500
C1 C3 1.517(2)
C1 C4 1.520(2)
C1 C2 1.521(2)
C2 H2A 0.9800
C2 H2B 0.9800
C2 H2C 0.9800
C4 H4A 0.9800
C4 H4B 0.9800
C4 H4C 0.9800
C14 H14A 0.9800
C14 H14B 0.9800
C14 H14C 0.9800
C3 H3C 0.9800
C3 H3D 0.9800
C3 H3E 0.9800
C10 C9 1.389(3)
C10 H10 0.9500
C9 H9 0.9500

loop_
_geom_torsion_atom_site_label_1
_geom_torsion_atom_site_label_2
_geom_torsion_atom_site_label_3
_geom_torsion_atom_site_label_4
_geom_torsion
C13 N2 N1 C5 127.92(13)
C6 N2 N1 C5 -113.03(14)
C1 O1 C5 O2 1.2(2)
C1 O1 C5 N1 -179.79(12)
N2 N1 C5 O2 -5.2(2)
N2 N1 C5 O1 175.81(11)
N1 N2 C6 C7 68.00(14)
C13 N2 C6 C7 -174.25(11)
N2 C6 C7 C12 87.58(16)
N2 C6 C7 C8 -91.96(17)
C8 C7 C12 C11 0.8(2)
C6 C7 C12 C11 -178.75(14)
N1 N2 C13 C15 -178.44(12)
C6 N2 C13 C15 64.15(15)
N1 N2 C13 C14 -58.02(15)
C6 N2 C13 C14 -175.43(12)
O3 C15 C13 N2 -135.32(14)
N3 C15 C13 N2 47.65(18)
O3 C15 C13 C14 103.36(17)
N3 C15 C13 C14 -73.66(17)
C12 C7 C8 C9 -1.0(2)
C6 C7 C8 C9 178.57(15)
C7 C12 C11 C10 -0.2(2)
C5 O1 C1 C3 -179.71(14)
C5 O1 C1 C4 -62.44(17)
C5 O1 C1 C2 62.59(17)
C12 C11 C10 C9 -0.3(3)
C7 C8 C9 C10 0.5(3)
C11 C10 C9 C8 0.1(3)
